data_2231340
loop_
_publ_author_name
'Li, Hong-Fang'
'Zhao, Qi-Hua'
'Xie, Ming-Jin'
'Yang, Fan'

_publ_section_title
;
 Triaqua-1\k^3^<i>O</i>-\m-cyanido-1:2\k^2^<i>N</i>:<i>C</i>-pentacyanido-2\k^5^<i>C</i>-tetrakis(dimethylformamide-1\k<i>O</i>)-1-holmium(III)-2-iron(III)
 monohydrate
;
_journal_coeditor_code VN2013
_journal_issue 8
_journal_name_full 'Acta Crystallographica Section E'
_journal_page_first m1094
_journal_page_last m1095
_journal_paper_doi 10.1107/S160053681102695X
_journal_volume 67
_journal_year 2011
_chemical_formula_iupac '[Fe0.98 Ho Ru0.02 (C N)6 (C3 H7 N O)4 (H2 O)3], H2 O'
_chemical_formula_moiety 'C18 H34 Fe0.98 Ho N10 O7 Ru0.02, H2 O'
_chemical_formula_sum 'C18 H36 Fe0.98 Ho N10 O8 Ru0.02'
_chemical_formula_weight 742.25
_chemical_name_systematic
;
Triaqua-1\k^3^<i>O</i>-\m-cyanido-1:2\k^2^<i>N</i>:<i>C</i>-pentacyanido-
2\k^5^<i>C</i>-tetrakis(dimethylformamide-1\k<i>O</i>)-1-holmium(III)-2-
iron(III) monohydrate
;
_space_group_IT_number 14
_symmetry_cell_setting monoclinic
_symmetry_space_group_name_Hall '-P 2ybc'
_symmetry_space_group_name_H-M 'P 1 21/c 1'
_atom_sites_solution_hydrogens geom
_atom_sites_solution_primary direct
_atom_sites_solution_secondary difmap
_audit_creation_method SHELXL-97
_cell_angle_alpha 90.00
_cell_angle_beta 128.208(4)
_cell_angle_gamma 90.00
_cell_formula_units_Z 4
_cell_length_a 17.6587(15)
_cell_length_b 8.9235(8)
_cell_length_c 25.2750(16)
_cell_measurement_temperature 293(2)
_cell_measurement_theta_max 27.74
_cell_measurement_theta_min 2.32
_cell_volume 3129.5(5)
_computing_cell_refinement 'SAINT (Bruker, 2007)'
_computing_data_collection 'APEX2 (Bruker, 2007)'
_computing_data_reduction 'SAINT (Bruker, 2007)'
_computing_molecular_graphics 'SHELXTL (Sheldrick, 2008)'
_computing_publication_material 'SHELXTL (Sheldrick, 2008)'
_computing_structure_refinement 'SHELXL97 (Sheldrick, 2008)'
_computing_structure_solution 'SHELXS97 (Sheldrick, 2008)'
_diffrn_ambient_temperature 293(2)
_diffrn_measured_fraction_theta_full 0.999
_diffrn_measured_fraction_theta_max 0.999
_diffrn_measurement_device_type 'Bruker APEXII CCD area-detector'
_diffrn_measurement_method '\f and \w'
_diffrn_radiation_monochromator graphite
_diffrn_radiation_source 'fine-focus sealed tube'
_diffrn_radiation_type MoK\a
_diffrn_radiation_wavelength 0.71073
_diffrn_reflns_av_R_equivalents 0.0296
_diffrn_reflns_av_sigmaI/netI 0.0342
_diffrn_reflns_limit_h_max 21
_diffrn_reflns_limit_h_min -22
_diffrn_reflns_limit_k_max 11
_diffrn_reflns_limit_k_min -9
_diffrn_reflns_limit_l_max 31
_diffrn_reflns_limit_l_min -25
_diffrn_reflns_number 19042
_diffrn_reflns_theta_full 26.37
_diffrn_reflns_theta_max 26.37
_diffrn_reflns_theta_min 1.47
_exptl_absorpt_coefficient_mu 3.026
_exptl_absorpt_correction_T_max 0.5828
_exptl_absorpt_correction_T_min 0.4638
_exptl_absorpt_correction_type multi-scan
_exptl_absorpt_process_details '(SADABS; Sheldrick, 1996)'
_exptl_crystal_colour yellow
_exptl_crystal_density_diffrn 1.575
_exptl_crystal_density_method 'not measured'
_exptl_crystal_description block
_exptl_crystal_F_000 1485.8
_exptl_crystal_size_max 0.30
_exptl_crystal_size_mid 0.25
_exptl_crystal_size_min 0.20
_refine_diff_density_max 1.947
_refine_diff_density_min -1.039
_refine_ls_extinction_method none
_refine_ls_goodness_of_fit_ref 1.039
_refine_ls_hydrogen_treatment constr
_refine_ls_matrix_type full
_refine_ls_number_parameters 393
_refine_ls_number_reflns 6392
_refine_ls_number_restraints 120
_refine_ls_restrained_S_all 1.032
_refine_ls_R_factor_all 0.0524
_refine_ls_R_factor_gt 0.0416
_refine_ls_shift/su_max 0.001
_refine_ls_shift/su_mean 0.000
_refine_ls_structure_factor_coef Fsqd
_refine_ls_weighting_details 'calc w=1/[\s^2^(Fo^2^)+(0.0763P)^2^+11.5358P] where P=(Fo^2^+2Fc^2^)/3'
_refine_ls_weighting_scheme calc
_refine_ls_wR_factor_gt 0.1230
_refine_ls_wR_factor_ref 0.1305
_reflns_number_gt 5217
_reflns_number_total 6392
_reflns_threshold_expression I>2sigma(I)
_cod_data_source_file vn2013.cif
_cod_data_source_block I
_cod_original_cell_volume 3129.5(4)
_cod_original_sg_symbol_H-M 'P 21/c'
_cod_database_code 2231340
_cod_database_fobs_code 2231340

loop_
_symmetry_equiv_pos_as_xyz
'x, y, z'
'-x, y+1/2, -z+1/2'
'-x, -y, -z'
'x, -y-1/2, z-1/2'

loop_
_atom_site_type_symbol
_atom_site_label
_atom_site_fract_x
_atom_site_fract_y
_atom_site_fract_z
_atom_site_U_iso_or_equiv
_atom_site_adp_type
_atom_site_calc_flag
_atom_site_refinement_flags
_atom_site_occupancy
_atom_site_symmetry_multiplicity
_atom_site_disorder_assembly
_atom_site_disorder_group
Ho Ho1 0.252155(17) -0.08435(3) 0.728404(12) 0.02581(11) Uani d . 1 1 A .
Ru Ru1 0.25530(4) 0.24860(8) 0.54262(3) 0.01431(16) Uani d P 0.02 1 A 1
Fe Fe1 0.25530(4) 0.24860(8) 0.54262(3) 0.01431(16) Uani d P 0.98 1 A 2
C C1 0.3936(4) 0.2162(6) 0.5976(3) 0.0230(11) Uani d . 1 1 . .
C C2 0.2381(4) 0.0899(6) 0.4835(3) 0.0230(11) Uani d . 1 1 . .
C C3 0.2655(4) 0.3958(7) 0.4911(3) 0.0288(13) Uani d . 1 1 . .
C C4 0.2701(4) 0.4092(6) 0.6008(3) 0.0242(11) Uani d . 1 1 . .
C C5 0.1176(4) 0.2763(6) 0.4864(3) 0.0249(12) Uani d . 1 1 . .
C C6 0.2508(4) 0.1071(6) 0.5989(3) 0.0223(11) Uani d . 1 1 . .
C C7 0.0209(5) 0.0851(8) 0.5983(4) 0.0399(15) Uani d . 1 1 . .
H H7 -0.0257 0.0153 0.5685 0.048 Uiso calc R 1 1 . .
C C8 -0.0929(6) 0.2763(11) 0.5226(4) 0.071(3) Uani d . 1 1 . .
H H8A -0.1302 0.1921 0.4947 0.107 Uiso calc R 1 1 . .
H H8B -0.0827 0.3440 0.4981 0.107 Uiso calc R 1 1 . .
H H8C -0.1270 0.3271 0.5357 0.107 Uiso calc R 1 1 . .
C C9 0.0751(8) 0.3376(11) 0.6257(6) 0.088(3) Uani d . 1 1 . .
H H9A 0.0517 0.4081 0.6412 0.132 Uiso calc R 1 1 . .
H H9B 0.0905 0.3892 0.6001 0.132 Uiso calc R 1 1 . .
H H9C 0.1320 0.2894 0.6637 0.132 Uiso calc R 1 1 . .
C C10 0.4879(4) 0.0850(7) 0.8340(3) 0.0338(14) Uani d . 1 1 . .
H H10 0.5275 0.0267 0.8725 0.041 Uiso calc R 1 1 . .
C C11 0.4612(6) 0.3173(10) 0.7772(4) 0.060(2) Uani d . 1 1 . .
H H11A 0.4301 0.2593 0.7366 0.090 Uiso calc R 1 1 . .
H H11B 0.5035 0.3893 0.7793 0.090 Uiso calc R 1 1 . .
H H11C 0.4134 0.3685 0.7771 0.090 Uiso calc R 1 1 . .
C C12 0.6071(5) 0.2788(9) 0.8950(4) 0.052(2) Uani d . 1 1 . .
H H12A 0.6377 0.2048 0.9300 0.079 Uiso calc R 1 1 . .
H H12B 0.5940 0.3667 0.9100 0.079 Uiso calc R 1 1 . .
H H12C 0.6489 0.3044 0.8842 0.079 Uiso calc R 1 1 . .
C C13 0.3206(5) 0.1586(9) 0.8541(4) 0.0474(18) Uani d . 1 1 B .
H H13 0.3481 0.0782 0.8839 0.057 Uiso calc R 1 1 . .
C C14 0.291(2) 0.429(3) 0.8260(15) 0.062(5) Uani d PU 0.44(3) 1 B 1
H H14A 0.3060 0.5220 0.8500 0.094 Uiso calc PR 0.44(3) 1 B 1
H H14B 0.2227 0.4119 0.7984 0.094 Uiso calc PR 0.44(3) 1 B 1
H H14C 0.3104 0.4351 0.7980 0.094 Uiso calc PR 0.44(3) 1 B 1
C C15 0.412(2) 0.355(4) 0.9386(15) 0.070(6) Uani d PU 0.44(3) 1 B 1
H H15A 0.4626 0.3972 0.9398 0.104 Uiso calc PR 0.44(3) 1 B 1
H H15B 0.4378 0.2818 0.9737 0.104 Uiso calc PR 0.44(3) 1 B 1
H H15C 0.3807 0.4330 0.9452 0.104 Uiso calc PR 0.44(3) 1 B 1
C C14' 0.335(2) 0.412(2) 0.8506(13) 0.068(5) Uani d PU 0.56(3) 1 B 2
H H14D 0.3357 0.3950 0.8135 0.103 Uiso calc PR 0.56(3) 1 B 2
H H14E 0.3848 0.4814 0.8815 0.103 Uiso calc PR 0.56(3) 1 B 2
H H14F 0.2734 0.4524 0.8342 0.103 Uiso calc PR 0.56(3) 1 B 2
C C15' 0.4194(14) 0.296(3) 0.9573(9) 0.053(4) Uani d PU 0.56(3) 1 B 2
H H15D 0.4818 0.3255 0.9717 0.079 Uiso calc PR 0.56(3) 1 B 2
H H15E 0.4237 0.1980 0.9749 0.079 Uiso calc PR 0.56(3) 1 B 2
H H15F 0.3972 0.3663 0.9735 0.079 Uiso calc PR 0.56(3) 1 B 2
C C16 0.0630(5) -0.2223(10) 0.7166(4) 0.0493(19) Uani d . 1 1 B .
H H16 0.0279 -0.2026 0.6709 0.059 Uiso calc R 1 1 . .
C C17 0.0593(17) -0.268(4) 0.8065(11) 0.065(5) Uani d PU 0.44(3) 1 C 1
H H17A 0.1265 -0.2451 0.8321 0.098 Uiso calc PR 0.44(3) 1 C 1
H H17B 0.0521 -0.3609 0.8224 0.098 Uiso calc PR 0.44(3) 1 C 1
H H17C 0.0274 -0.1895 0.8117 0.098 Uiso calc PR 0.44(3) 1 C 1
C C18 -0.0869(17) -0.287(3) 0.6958(14) 0.061(5) Uani d PU 0.44(3) 1 C 1
H H18A -0.1061 -0.2273 0.7172 0.092 Uiso calc PR 0.44(3) 1 C 1
H H18B -0.1076 -0.3889 0.6921 0.092 Uiso calc PR 0.44(3) 1 C 1
H H18C -0.1157 -0.2484 0.6517 0.092 Uiso calc PR 0.44(3) 1 C 1
C C17' 0.0698(13) -0.358(3) 0.7984(9) 0.069(5) Uani d PU 0.56(3) 1 C 2
H H17D 0.1369 -0.3577 0.8182 0.103 Uiso calc PR 0.56(3) 1 C 2
H H17E 0.0475 -0.4590 0.7921 0.103 Uiso calc PR 0.56(3) 1 C 2
H H17F 0.0612 -0.3063 0.8278 0.103 Uiso calc PR 0.56(3) 1 C 2
C C18' -0.0818(13) -0.347(3) 0.6845(10) 0.060(4) Uani d PU 0.56(3) 1 C 2
H H18D -0.1026 -0.3260 0.6400 0.089 Uiso calc PR 0.56(3) 1 C 2
H H18E -0.1260 -0.3033 0.6901 0.089 Uiso calc PR 0.56(3) 1 C 2
H H18F -0.0799 -0.4539 0.6905 0.089 Uiso calc PR 0.56(3) 1 C 2
N N1 0.4743(3) 0.1966(7) 0.6286(3) 0.0383(13) Uani d . 1 1 A .
N N2 0.2289(4) -0.0020(7) 0.4488(3) 0.0448(14) Uani d . 1 1 A .
N N3 0.2758(5) 0.4849(7) 0.4632(3) 0.0523(16) Uani d . 1 1 A .
N N4 0.2771(4) 0.5030(6) 0.6335(3) 0.0395(13) Uani d . 1 1 A .
N N5 0.0349(4) 0.2905(7) 0.4522(3) 0.0430(14) Uani d . 1 1 A .
N N6 0.2497(4) 0.0265(6) 0.6334(3) 0.0346(12) Uani d . 1 1 A .
N N7 0.0003(4) 0.2238(6) 0.5829(3) 0.0361(12) Uani d . 1 1 . .
N N8 0.5167(3) 0.2186(5) 0.8351(2) 0.0281(11) Uani d . 1 1 . .
N N9 0.3484(5) 0.2909(8) 0.8801(4) 0.0558(18) Uani d . 1 1 . .
N N10 0.0164(4) -0.2836(9) 0.7354(3) 0.0557(19) Uani d . 1 1 . .
O O5 0.0981(3) 0.0361(5) 0.6498(2) 0.0430(11) Uani d . 1 1 . .
O O6 0.4104(3) 0.0281(5) 0.7849(2) 0.0395(11) Uani d . 1 1 . .
O O7 0.2615(4) 0.1286(5) 0.7941(3) 0.0431(11) Uani d . 1 1 . .
O O8 0.1475(3) -0.1878(6) 0.7525(2) 0.0440(12) Uani d . 1 1 . .
O O1W 0.3239(4) 0.7435(5) 0.9333(2) 0.0412(11) Uani d . 1 1 . .
H H1WA 0.3003 0.6695 0.9407 0.049 Uiso d R 1 1 . .
H H1WB 0.3161 0.8209 0.9498 0.049 Uiso d R 1 1 . .
O O2W 0.3524(3) -0.1900(5) 0.8442(2) 0.0350(10) Uani d . 1 1 . .
H H2WA 0.3355 -0.2198 0.8680 0.042 Uiso d R 1 1 B .
H H2WB 0.4025 -0.2419 0.8578 0.042 Uiso d R 1 1 . .
O O3W 0.3578(3) -0.2810(5) 0.7351(2) 0.0393(11) Uani d . 1 1 . .
H H3WA 0.3555 -0.3561 0.7129 0.047 Uiso d R 1 1 B .
H H3WB 0.4132 -0.2862 0.7742 0.047 Uiso d R 1 1 . .
O O4W 0.1595(3) -0.2847(5) 0.6432(2) 0.0348(10) Uani d . 1 1 . .
H H4WB 0.1762 -0.3568 0.6298 0.042 Uiso d R 1 1 B .
H H4WA 0.0984 -0.2742 0.6125 0.042 Uiso d R 1 1 . .

loop_
_atom_site_aniso_label
_atom_site_aniso_U_11
_atom_site_aniso_U_22
_atom_site_aniso_U_33
_atom_site_aniso_U_12
_atom_site_aniso_U_13
_atom_site_aniso_U_23
Ho1 0.02603(16) 0.02548(16) 0.02722(16) -0.00088(10) 0.01712(13) -0.00049(10)
Ru1 0.0126(3) 0.0156(3) 0.0124(3) -0.0006(3) 0.0066(3) -0.0008(3)
Fe1 0.0126(3) 0.0156(3) 0.0124(3) -0.0006(3) 0.0066(3) -0.0008(3)
C1 0.024(3) 0.022(3) 0.020(3) -0.004(2) 0.013(2) -0.003(2)
C2 0.018(2) 0.025(3) 0.021(3) 0.000(2) 0.009(2) 0.001(2)
C3 0.032(3) 0.027(3) 0.023(3) 0.001(2) 0.015(3) 0.000(2)
C4 0.015(2) 0.028(3) 0.022(3) 0.001(2) 0.008(2) -0.002(2)
C5 0.021(3) 0.025(3) 0.024(3) -0.004(2) 0.011(2) -0.007(2)
C6 0.016(2) 0.030(3) 0.019(2) 0.000(2) 0.010(2) -0.003(2)
C7 0.035(3) 0.039(4) 0.046(4) 0.004(3) 0.025(3) 0.000(3)
C8 0.054(5) 0.079(7) 0.053(5) 0.032(5) 0.020(4) 0.029(5)
C9 0.082(7) 0.041(5) 0.097(8) -0.013(5) 0.033(6) -0.003(5)
C10 0.031(3) 0.037(4) 0.035(3) -0.003(3) 0.021(3) 0.001(3)
C11 0.065(5) 0.048(5) 0.049(5) 0.003(4) 0.027(4) 0.017(4)
C12 0.043(4) 0.048(5) 0.045(4) -0.025(3) 0.016(3) -0.016(3)
C13 0.044(4) 0.049(5) 0.052(4) -0.001(3) 0.031(4) -0.020(4)
C14 0.061(8) 0.045(7) 0.063(8) 0.000(6) 0.029(6) -0.010(6)
C15 0.065(7) 0.063(8) 0.067(8) 0.002(7) 0.035(6) -0.013(7)
C14' 0.068(8) 0.057(7) 0.066(7) -0.002(6) 0.034(6) -0.012(6)
C15' 0.057(6) 0.052(7) 0.047(6) -0.009(5) 0.031(5) -0.014(5)
C16 0.048(4) 0.072(6) 0.037(4) -0.011(4) 0.031(3) 0.002(4)
C17 0.061(7) 0.081(9) 0.062(7) -0.007(6) 0.042(5) 0.010(6)
C18 0.042(6) 0.067(8) 0.068(7) -0.005(6) 0.031(5) 0.001(7)
C17' 0.060(6) 0.077(8) 0.064(7) -0.014(6) 0.036(5) 0.016(6)
C18' 0.043(6) 0.069(8) 0.064(7) -0.010(6) 0.032(5) 0.002(6)
N1 0.018(2) 0.048(3) 0.034(3) 0.000(2) 0.009(2) 0.000(2)
N2 0.059(4) 0.037(3) 0.045(3) -0.004(3) 0.035(3) -0.017(3)
N3 0.078(5) 0.035(3) 0.050(4) -0.010(3) 0.043(4) 0.007(3)
N4 0.041(3) 0.036(3) 0.038(3) -0.001(2) 0.023(3) -0.017(3)
N5 0.020(3) 0.046(4) 0.045(3) 0.004(2) 0.011(2) -0.006(3)
N6 0.042(3) 0.036(3) 0.031(3) 0.001(2) 0.025(2) 0.007(2)
N7 0.030(3) 0.034(3) 0.037(3) 0.007(2) 0.017(2) 0.010(2)
N8 0.024(2) 0.026(3) 0.028(2) -0.0027(19) 0.013(2) 0.000(2)
N9 0.060(4) 0.055(4) 0.072(4) -0.026(3) 0.050(4) -0.042(4)
N10 0.026(3) 0.095(6) 0.045(3) -0.006(3) 0.022(3) 0.024(3)
O5 0.032(2) 0.038(3) 0.050(3) 0.016(2) 0.021(2) 0.014(2)
O6 0.028(2) 0.042(3) 0.040(3) -0.019(2) 0.017(2) -0.011(2)
O7 0.053(3) 0.032(2) 0.044(3) -0.001(2) 0.029(2) -0.015(2)
O8 0.029(2) 0.073(4) 0.038(3) -0.011(2) 0.025(2) 0.001(2)
O1W 0.065(3) 0.034(2) 0.052(3) 0.002(2) 0.049(3) 0.001(2)
O2W 0.030(2) 0.051(3) 0.033(2) 0.0144(19) 0.0234(19) 0.017(2)
O3W 0.0211(19) 0.045(3) 0.027(2) 0.0093(18) 0.0023(17) -0.0182(19)
O4W 0.0138(17) 0.038(3) 0.037(2) -0.0037(16) 0.0077(17) -0.0210(19)

loop_
_atom_type_symbol
_atom_type_description
_atom_type_scat_dispersion_real
_atom_type_scat_dispersion_imag
_atom_type_scat_source
C C 0.0033 0.0016 'International Tables Vol C Tables 4.2.6.8 and 6.1.1.4'
H H 0.0000 0.0000 'International Tables Vol C Tables 4.2.6.8 and 6.1.1.4'
Ru Ru -1.2594 0.8363 'International Tables Vol C Tables 4.2.6.8 and 6.1.1.4'
Ho Ho -0.2175 4.6783 'International Tables Vol C Tables 4.2.6.8 and 6.1.1.4'
N N 0.0061 0.0033 'International Tables Vol C Tables 4.2.6.8 and 6.1.1.4'
O O 0.0106 0.0060 'International Tables Vol C Tables 4.2.6.8 and 6.1.1.4'
Fe Fe 0.3463 0.8444 'International Tables Vol C Tables 4.2.6.8 and 6.1.1.4'

loop_
_geom_angle_atom_site_label_1
_geom_angle_atom_site_label_2
_geom_angle_atom_site_label_3
_geom_angle
O5 Ho1 O6 126.91(18)
O5 Ho1 O8 74.53(17)
O6 Ho1 O8 140.97(15)
O5 Ho1 O7 77.44(17)
O6 Ho1 O7 73.26(16)
O8 Ho1 O7 82.50(18)
O5 Ho1 O4W 78.68(16)
O6 Ho1 O4W 135.11(15)
O8 Ho1 O4W 75.57(16)
O7 Ho1 O4W 151.08(15)
O5 Ho1 O2W 139.24(15)
O6 Ho1 O2W 75.08(15)
O8 Ho1 O2W 70.26(14)
O7 Ho1 O2W 78.24(16)
O4W Ho1 O2W 110.85(15)
O5 Ho1 O3W 141.85(15)
O6 Ho1 O3W 73.17(16)
O8 Ho1 O3W 111.42(17)
O7 Ho1 O3W 139.77(15)
O4W Ho1 O3W 67.38(13)
O2W Ho1 O3W 72.22(14)
O5 Ho1 N6 72.59(17)
O6 Ho1 N6 74.89(17)
O8 Ho1 N6 142.69(16)
O7 Ho1 N6 106.76(18)
O4W Ho1 N6 81.13(17)
O2W Ho1 N6 146.47(15)
O3W Ho1 N6 85.08(17)
C5 Ru1 C3 91.0(3)
C5 Ru1 C6 91.1(2)
C3 Ru1 C6 176.7(2)
C5 Ru1 C2 90.0(2)
C3 Ru1 C2 90.7(2)
C6 Ru1 C2 91.8(2)
C5 Ru1 C1 178.4(2)
C3 Ru1 C1 89.1(2)
C6 Ru1 C1 89.0(2)
C2 Ru1 C1 88.3(2)
C5 Ru1 C4 89.0(2)
C3 Ru1 C4 89.0(3)
C6 Ru1 C4 88.4(2)
C2 Ru1 C4 178.9(2)
C1 Ru1 C4 92.7(2)
N1 C1 Ru1 178.6(5)
N2 C2 Ru1 179.0(6)
N3 C3 Ru1 176.8(6)
N4 C4 Ru1 178.8(6)
N5 C5 Ru1 178.8(6)
N6 C6 Ru1 178.2(5)
O5 C7 N7 125.3(7)
O5 C7 H7 117.3
N7 C7 H7 117.3
N7 C8 H8A 109.5
N7 C8 H8B 109.5
H8A C8 H8B 109.5
N7 C8 H8C 109.5
H8A C8 H8C 109.5
H8B C8 H8C 109.5
N7 C9 H9A 109.5
N7 C9 H9B 109.5
H9A C9 H9B 109.5
N7 C9 H9C 109.5
H9A C9 H9C 109.5
H9B C9 H9C 109.5
O6 C10 N8 124.8(6)
O6 C10 H10 117.6
N8 C10 H10 117.6
N8 C11 H11A 109.5
N8 C11 H11B 109.5
H11A C11 H11B 109.5
N8 C11 H11C 109.5
H11A C11 H11C 109.5
H11B C11 H11C 109.5
N8 C12 H12A 109.5
N8 C12 H12B 109.5
H12A C12 H12B 109.5
N8 C12 H12C 109.5
H12A C12 H12C 109.5
H12B C12 H12C 109.5
O7 C13 N9 126.5(9)
O7 C13 H13 116.8
N9 C13 H13 116.8
N9 C14 H14A 109.5
N9 C14 H14B 109.5
N9 C14 H14C 109.5
N9 C15 H15A 109.5
N9 C15 H15B 109.5
N9 C15 H15C 109.5
N9 C14' H14D 109.5
N9 C14' H14E 109.5
H14D C14' H14E 109.5
N9 C14' H14F 109.5
H14D C14' H14F 109.5
H14E C14' H14F 109.5
N9 C15' H15D 109.5
N9 C15' H15E 109.5
H15D C15' H15E 109.5
N9 C15' H15F 109.5
H15D C15' H15F 109.5
H15E C15' H15F 109.5
O8 C16 N10 126.8(7)
O8 C16 H16 116.6
N10 C16 H16 116.6
N10 C17 H17A 109.5
N10 C17 H17B 109.5
N10 C17 H17C 109.5
N10 C18 H18A 109.5
N10 C18 H18B 109.5
N10 C18 H18C 109.5
N10 C17' H17D 109.5
N10 C17' H17E 109.5
H17D C17' H17E 109.5
N10 C17' H17F 109.5
H17D C17' H17F 109.5
H17E C17' H17F 109.5
N10 C18' H18D 109.5
N10 C18' H18E 109.5
H18D C18' H18E 109.5
N10 C18' H18F 109.5
H18D C18' H18F 109.5
H18E C18' H18F 109.5
C6 N6 Ho1 163.4(5)
C7 N7 C8 123.3(7)
C7 N7 C9 119.0(7)
C8 N7 C9 117.6(7)
C10 N8 C11 121.9(6)
C10 N8 C12 121.7(6)
C11 N8 C12 116.4(6)
C14' N9 C13 128.0(12)
C14' N9 C15 90.6(17)
C13 N9 C15 139.8(19)
C14' N9 C15' 116.1(12)
C13 N9 C15' 115.2(11)
C15 N9 C15' 25.5(15)
C14' N9 C14 20.4(13)
C13 N9 C14 114.8(11)
C15 N9 C14 105.5(17)
C15' N9 C14 129.4(12)
C16 N10 C17' 118.5(9)
C16 N10 C18 124.9(13)
C17' N10 C18 116.5(14)
C16 N10 C17 116.5(11)
C17' N10 C17 35.1(11)
C18 N10 C17 109.1(17)
C16 N10 C18' 120.5(10)
C17' N10 C18' 113.7(12)
C18 N10 C18' 25.1(11)
C17 N10 C18' 122.5(13)
C7 O5 Ho1 165.0(5)
C10 O6 Ho1 154.5(4)
C13 O7 Ho1 130.9(5)
C16 O8 Ho1 132.6(4)
H1WA O1W H1WB 105.6
Ho1 O2W H2WA 129.6
Ho1 O2W H2WB 118.8
H2WA O2W H2WB 105.6
Ho1 O3W H3WA 140.8
Ho1 O3W H3WB 112.9
H3WA O3W H3WB 105.6
Ho1 O4W H4WB 132.7
Ho1 O4W H4WA 119.5
H4WB O4W H4WA 105.6

loop_
_geom_bond_atom_site_label_1
_geom_bond_atom_site_label_2
_geom_bond_distance
_geom_bond_publ_flag
Ho1 O5 2.412(4) yes
Ho1 O6 2.433(4) yes
Ho1 O8 2.457(4) yes
Ho1 O7 2.461(4) yes
Ho1 O4W 2.480(4) yes
Ho1 O2W 2.486(4) yes
Ho1 O3W 2.489(4) yes
Ho1 N6 2.572(5) yes
Fe1 C5 1.929(5) yes
Fe1 C3 1.935(6) yes
Fe1 C6 1.940(6) yes
Fe1 C2 1.941(6) yes
Fe1 C1 1.944(5) yes
Fe1 C4 1.951(6) yes
C1 N1 1.138(7) ?
C2 N2 1.138(8) ?
C3 N3 1.150(8) ?
C4 N4 1.130(7) ?
C5 N5 1.155(7) ?
C6 N6 1.140(7) ?
C7 O5 1.245(8) ?
C7 N7 1.281(8) ?
C7 H7 0.9300 ?
C8 N7 1.465(9) ?
C8 H8A 0.9600 ?
C8 H8B 0.9600 ?
C8 H8C 0.9600 ?
C9 N7 1.476(10) ?
C9 H9A 0.9600 ?
C9 H9B 0.9600 ?
C9 H9C 0.9600 ?
C10 O6 1.253(8) ?
C10 N8 1.289(8) ?
C10 H10 0.9300 ?
C11 N8 1.451(9) ?
C11 H11A 0.9600 ?
C11 H11B 0.9600 ?
C11 H11C 0.9600 ?
C12 N8 1.463(8) ?
C12 H12A 0.9600 ?
C12 H12B 0.9600 ?
C12 H12C 0.9600 ?
C13 O7 1.226(9) ?
C13 N9 1.291(9) ?
C13 H13 0.9300 ?
C14 N9 1.65(3) ?
C14 H14A 0.9600 ?
C14 H14B 0.9600 ?
C14 H14C 0.9600 ?
C15 N9 1.31(3) ?
C15 H15A 0.9600 ?
C15 H15B 0.9600 ?
C15 H15C 0.9600 ?
C14' N9 1.25(2) ?
C14' H14D 0.9600 ?
C14' H14E 0.9600 ?
C14' H14F 0.9600 ?
C15' N9 1.534(19) ?
C15' H15D 0.9600 ?
C15' H15E 0.9600 ?
C15' H15F 0.9600 ?
C16 O8 1.213(8) ?
C16 N10 1.297(9) ?
C16 H16 0.9300 ?
C17 N10 1.46(2) ?
C17 H17A 0.9600 ?
C17 H17B 0.9600 ?
C17 H17C 0.9600 ?
C18 N10 1.44(2) ?
C18 H18A 0.9600 ?
C18 H18B 0.9600 ?
C18 H18C 0.9600 ?
C17' N10 1.416(18) ?
C17' H17D 0.9600 ?
C17' H17E 0.9600 ?
C17' H17F 0.9600 ?
C18' N10 1.492(19) ?
C18' H18D 0.9600 ?
C18' H18E 0.9600 ?
C18' H18F 0.9600 ?
O1W H1WA 0.8600 ?
O1W H1WB 0.8599 ?
O2W H2WA 0.8599 ?
O2W H2WB 0.8599 ?
O3W H3WA 0.8599 ?
O3W H3WB 0.8599 ?
O4W H4WB 0.8599 ?
O4W H4WA 0.8600 ?

loop_
_geom_hbond_atom_site_label_D
_geom_hbond_atom_site_label_H
_geom_hbond_atom_site_label_A
_geom_hbond_site_symmetry_A
_geom_hbond_distance_DH
_geom_hbond_distance_HA
_geom_hbond_distance_DA
_geom_hbond_angle_DHA
O1W H1WA N2 4_566 0.86 2.05 2.901(7) 173
O1W H1WB N3 4_576 0.86 1.98 2.821(7) 165
O2W H2WA O1W 1_545 0.86 1.82 2.660(6) 167
O2W H2WB N1 2_646 0.86 2.06 2.875(7) 159
O3W H3WA N4 1_545 0.86 2.02 2.795(6) 149
O3W H3WB N1 2_646 0.86 1.99 2.839(6) 168
O4W H4WB N4 1_545 0.86 2.13 2.931(7) 155
